data_2208752
loop_
_publ_author_name
'Yong-Tao Wang'
'Gui-Mei Tang'
'Xu-Yang Qin'

_publ_section_title
;
 1:1 Cocrystal of 2,5-bis(4-pyridyl)-1,3,4-oxadiazole and
 pyridine-2,3-dicarboxylic acid
;
_journal_coeditor_code WN2008
_journal_issue 4
_journal_name_full 'Acta Crystallographica Section E'
_journal_page_first o1496
_journal_page_last o1497
_journal_paper_doi 10.1107/S1600536806008208
_journal_volume 62
_journal_year 2006
_chemical_formula_iupac 'C7 H5 N O4, C12 H8 N4 O'
_chemical_formula_moiety 'C7 H5 N O4, C12 H8 N4 O'
_chemical_formula_sum 'C19 H13 N5 O5'
_chemical_formula_weight 391.34
_chemical_name_systematic
;
2,5-bis(4-pyridyl)-1,3,4-oxadiazole--pyridine-2,3-dicarboxylic acid (1/1)
;
_space_group_IT_number 15
_symmetry_cell_setting monoclinic
_symmetry_space_group_name_Hall '-C 2yc'
_symmetry_space_group_name_H-M 'C 1 2/c 1'
_atom_sites_solution_hydrogens geom
_atom_sites_solution_primary direct
_atom_sites_solution_secondary difmap
_audit_creation_method SHELXL-97
_cell_angle_alpha 90.00
_cell_angle_beta 111.674(3)
_cell_angle_gamma 90.00
_cell_formula_units_Z 8
_cell_length_a 17.576(3)
_cell_length_b 10.5434(18)
_cell_length_c 20.834(4)
_cell_measurement_reflns_used 3072
_cell_measurement_temperature 293(2)
_cell_measurement_theta_max 25
_cell_measurement_theta_min 2
_cell_volume 3587.8(11)
_computing_cell_refinement 'SAINT (Bruker, 2001)'
_computing_data_collection 'SMART (Bruker, 2001)'
_computing_data_reduction SAINT
_computing_molecular_graphics 'SHELXTL (Sheldrick, 1999)'
_computing_publication_material SHELXTL
_computing_structure_refinement 'SHELXL97 (Sheldrick, 1997)'
_computing_structure_solution 'SHELXS97 (Sheldrick, 1997)'
_diffrn_ambient_temperature 293(2)
_diffrn_measured_fraction_theta_full 0.973
_diffrn_measured_fraction_theta_max 0.973
_diffrn_measurement_device_type 'Bruker SMART CCD area-detector'
_diffrn_measurement_method '\f and \w'
_diffrn_radiation_monochromator graphite
_diffrn_radiation_source 'fine-focus sealed tube'
_diffrn_radiation_type MoK\a
_diffrn_radiation_wavelength 0.71073
_diffrn_reflns_av_R_equivalents 0.0173
_diffrn_reflns_av_sigmaI/netI 0.0197
_diffrn_reflns_limit_h_max 20
_diffrn_reflns_limit_h_min -19
_diffrn_reflns_limit_k_max 12
_diffrn_reflns_limit_k_min -12
_diffrn_reflns_limit_l_max 24
_diffrn_reflns_limit_l_min -23
_diffrn_reflns_number 8842
_diffrn_reflns_theta_full 25.00
_diffrn_reflns_theta_max 25.00
_diffrn_reflns_theta_min 2.10
_diffrn_standards_number 0
_exptl_absorpt_coefficient_mu 0.109
_exptl_absorpt_correction_T_max 0.9786
_exptl_absorpt_correction_T_min 0.9681
_exptl_absorpt_correction_type multi-scan
_exptl_absorpt_process_details '(SADABS; Sheldrick, 1996)'
_exptl_crystal_colour colorless
_exptl_crystal_density_diffrn 1.449
_exptl_crystal_density_method 'not measured'
_exptl_crystal_description block
_exptl_crystal_F_000 1616
_exptl_crystal_size_max 0.30
_exptl_crystal_size_mid 0.30
_exptl_crystal_size_min 0.20
_refine_diff_density_max 0.493
_refine_diff_density_min -0.232
_refine_ls_extinction_method none
_refine_ls_goodness_of_fit_ref 1.034
_refine_ls_hydrogen_treatment refall
_refine_ls_matrix_type full
_refine_ls_number_parameters 314
_refine_ls_number_reflns 3072
_refine_ls_number_restraints 0
_refine_ls_restrained_S_all 1.034
_refine_ls_R_factor_all 0.0476
_refine_ls_R_factor_gt 0.0433
_refine_ls_shift/su_max 0.000
_refine_ls_shift/su_mean 0.000
_refine_ls_structure_factor_coef Fsqd
_refine_ls_weighting_details 'calc w=1/[\s^2^(Fo^2^)+(0.0803P)^2^+1.165P] where P=(Fo^2^+2Fc^2^)/3'
_refine_ls_weighting_scheme calc
_refine_ls_wR_factor_gt 0.1230
_refine_ls_wR_factor_ref 0.1285
_reflns_number_gt 2687
_reflns_number_total 3072
_reflns_threshold_expression I>2\s(I)
_cod_data_source_file wn2008.cif
_cod_data_source_block I
_cod_depositor_comments
;
The following automatic conversions were performed:
'_symmetry_cell_setting' value 'Monoclinic' changed to 'monoclinic'
according to '/home/saulius/struct/CIF-dictionaries/cif_core.dic'
dictionary named 'cif_core.dic' version 2.4.1 from 2010-06-29.

Automatic conversion script
Id: cif_fix_enum 1527 2010-12-29 10:47:43Z saulius 

The following automatic conversions were performed:

'_symmetry_cell_setting' value 'Monoclinic' changed to 'monoclinic'
according to /home/saulius/struct/CIF-dictionaries/cif_core.dic
dictionary named 'cif_core.dic' version 2.4.1 from 2010-06-29.

Automatic conversion script
Id: cif_fix_values 1715 2011-07-08 13:25:40Z adriana 
;
_cod_original_sg_symbol_H-M 'C 2/c'
_cod_database_code 2208752

loop_
_symmetry_equiv_pos_as_xyz
'x, y, z'
'-x, y, -z+1/2'
'x+1/2, y+1/2, z'
'-x+1/2, y+1/2, -z+1/2'
'-x, -y, -z'
'x, -y, z-1/2'
'-x+1/2, -y+1/2, -z'
'x+1/2, -y+1/2, z-1/2'

loop_
_atom_site_type_symbol
_atom_site_label
_atom_site_fract_x
_atom_site_fract_y
_atom_site_fract_z
_atom_site_U_iso_or_equiv
_atom_site_adp_type
_atom_site_calc_flag
_atom_site_occupancy
N N1 -0.11980(9) 0.76640(15) 0.08942(7) 0.0628(4) Uani d 1
N N2 0.06775(9) 0.61144(16) -0.03326(8) 0.0668(4) Uani d 1
N N3 0.14800(9) 0.58866(15) -0.02815(8) 0.0650(4) Uani d 1
N N4 0.45252(9) 0.61120(17) 0.12593(8) 0.0714(4) Uani d 1
N N5 -0.29307(12) 1.01558(19) 0.32583(10) 0.0683(5) Uani d 1
O O1 -0.11540(9) 0.98275(17) 0.39976(7) 0.0882(5) Uani d 1
O O2 -0.11280(9) 1.08170(15) 0.30728(7) 0.0777(4) Uani d 1
H H21 -0.054(2) 1.088(3) 0.3318(15) 0.127(10) Uiso d 1
O O3 -0.13161(8) 0.83814(15) 0.24145(6) 0.0792(4) Uani d 1
O O4 -0.23165(8) 0.84996(14) 0.13856(6) 0.0666(4) Uani d 1
H H41 -0.1916(15) 0.819(2) 0.1230(11) 0.087(7) Uiso d 1
O O5 0.15101(6) 0.66180(10) 0.07157(5) 0.0542(3) Uani d 1
C C1 -0.04339(11) 0.75758(19) 0.13412(9) 0.0648(5) Uani d 1
C C2 0.02142(11) 0.72172(18) 0.11644(9) 0.0607(4) Uani d 1
H H2 0.0774(14) 0.7143(19) 0.1517(11) 0.076(6) Uiso d 1
C C3 0.00690(10) 0.69347(15) 0.04839(8) 0.0525(4) Uani d 1
C C4 -0.07188(12) 0.7044(2) 0.00149(10) 0.0747(6) Uani d 1
H H4 -0.0825(17) 0.683(3) -0.0453(15) 0.117(9) Uiso d 1
C C5 -0.13226(12) 0.7402(2) 0.02391(10) 0.0763(6) Uani d 1
H H5 -0.1876(15) 0.747(2) -0.0079(12) 0.097(7) Uiso d 1
C C6 0.07274(10) 0.65406(16) 0.02609(8) 0.0533(4) Uani d 1
C C7 0.19442(10) 0.62002(15) 0.03355(8) 0.0530(4) Uani d 1
C C8 0.28304(10) 0.61864(15) 0.06539(8) 0.0541(4) Uani d 1
C C9 0.32313(12) 0.6544(2) 0.13341(9) 0.0662(5) Uani d 1
H H9 0.2928(13) 0.681(2) 0.1606(11) 0.078(6) Uiso d 1
C C10 0.40634(13) 0.6490(2) 0.16088(11) 0.0767(6) Uani d 1
H H10 0.4370(14) 0.664(2) 0.2102(13) 0.095(7) Uiso d 1
C C11 0.41330(12) 0.57854(18) 0.05992(10) 0.0672(5) Uani d 1
H H11 0.4459(14) 0.549(2) 0.0342(11) 0.080(6) Uiso d 1
C C12 0.33012(12) 0.58117(17) 0.02785(10) 0.0617(4) Uani d 1
H H12 0.3049(12) 0.5577(19) -0.0186(11) 0.073(6) Uiso d 1
C C13 -0.20060(10) 0.86491(16) 0.20634(8) 0.0547(4) Uani d 1
C C14 -0.26060(10) 0.91707(15) 0.23468(8) 0.0532(4) Uani d 1
C C15 -0.34321(11) 0.8950(2) 0.20015(11) 0.0694(5) Uani d 1
H H15 -0.3608(13) 0.850(2) 0.1569(11) 0.079(6) Uiso d 1
C C16 -0.40031(13) 0.9332(2) 0.22715(13) 0.0828(6) Uani d 1
H H16 -0.4570(15) 0.914(2) 0.2019(11) 0.087(7) Uiso d 1
C C17 -0.37472(13) 0.9930(2) 0.29000(13) 0.0827(6) Uani d 1
H H17 -0.4139(18) 1.016(3) 0.3076(14) 0.107(8) Uiso d 1
C C18 -0.23497(10) 0.97980(15) 0.29840(8) 0.0534(4) Uani d 1
C C19 -0.14810(10) 1.01273(16) 0.33994(8) 0.0570(4) Uani d 1
H H1 -0.0363(13) 0.7788(19) 0.1810(11) 0.077(6) Uiso d 1

loop_
_atom_site_aniso_label
_atom_site_aniso_U_11
_atom_site_aniso_U_22
_atom_site_aniso_U_33
_atom_site_aniso_U_12
_atom_site_aniso_U_13
_atom_site_aniso_U_23
N1 0.0538(9) 0.0784(9) 0.0577(9) 0.0013(7) 0.0222(7) -0.0031(7)
N2 0.0591(9) 0.0867(10) 0.0555(8) -0.0032(7) 0.0221(7) -0.0113(7)
N3 0.0620(9) 0.0802(10) 0.0571(9) -0.0005(7) 0.0270(7) -0.0080(7)
N4 0.0562(9) 0.0919(11) 0.0698(10) 0.0153(8) 0.0276(8) 0.0141(8)
N5 0.0609(11) 0.0747(11) 0.0791(12) 0.0007(8) 0.0373(10) -0.0076(9)
O1 0.0680(9) 0.1441(14) 0.0507(7) -0.0177(8) 0.0198(6) 0.0036(8)
O2 0.0580(8) 0.1038(10) 0.0698(8) -0.0162(7) 0.0220(7) 0.0133(7)
O3 0.0597(8) 0.1239(11) 0.0495(7) 0.0289(8) 0.0149(6) 0.0003(7)
O4 0.0564(7) 0.0946(9) 0.0460(7) 0.0056(6) 0.0157(6) -0.0076(6)
O5 0.0486(7) 0.0686(7) 0.0467(6) 0.0031(5) 0.0192(5) -0.0003(5)
C1 0.0590(11) 0.0869(12) 0.0484(9) 0.0017(9) 0.0199(8) -0.0052(8)
C2 0.0501(10) 0.0797(11) 0.0481(9) -0.0003(8) 0.0130(8) -0.0036(8)
C3 0.0483(9) 0.0596(9) 0.0489(8) -0.0027(7) 0.0170(7) -0.0012(7)
C4 0.0555(11) 0.1167(16) 0.0466(9) 0.0054(10) 0.0126(8) -0.0118(10)
C5 0.0485(11) 0.1181(17) 0.0559(10) 0.0046(10) 0.0117(8) -0.0110(10)
C6 0.0495(9) 0.0618(9) 0.0464(8) -0.0026(7) 0.0151(7) -0.0004(7)
C7 0.0560(10) 0.0571(8) 0.0505(9) 0.0036(7) 0.0250(7) 0.0040(7)
C8 0.0567(10) 0.0562(8) 0.0545(9) 0.0059(7) 0.0264(8) 0.0087(7)
C9 0.0566(11) 0.0937(13) 0.0532(10) 0.0090(9) 0.0258(8) 0.0038(9)
C10 0.0579(12) 0.1152(16) 0.0576(11) 0.0117(10) 0.0220(9) 0.0052(10)
C11 0.0650(12) 0.0753(11) 0.0723(12) 0.0157(9) 0.0383(10) 0.0090(9)
C12 0.0636(11) 0.0686(10) 0.0588(10) 0.0074(8) 0.0296(9) 0.0023(8)
C13 0.0504(10) 0.0646(9) 0.0466(8) 0.0023(7) 0.0150(7) 0.0005(7)
C14 0.0457(9) 0.0621(9) 0.0520(9) 0.0012(7) 0.0182(7) 0.0026(7)
C15 0.0525(11) 0.0886(12) 0.0635(11) -0.0058(9) 0.0172(9) -0.0078(10)
C16 0.0453(11) 0.1060(16) 0.0969(16) -0.0046(10) 0.0262(10) -0.0070(13)
C17 0.0603(12) 0.0954(15) 0.1061(17) 0.0021(10) 0.0468(12) -0.0120(12)
C18 0.0499(9) 0.0585(8) 0.0544(9) 0.0004(7) 0.0223(7) 0.0010(7)
C19 0.0556(10) 0.0695(10) 0.0508(9) -0.0017(7) 0.0255(8) -0.0064(7)

loop_
_atom_type_symbol
_atom_type_description
_atom_type_scat_dispersion_real
_atom_type_scat_dispersion_imag
_atom_type_scat_source
C C 0.0033 0.0016 'International Tables Vol C Tables 4.2.6.8 and 6.1.1.4'
H H 0.0000 0.0000 'International Tables Vol C Tables 4.2.6.8 and 6.1.1.4'
N N 0.0061 0.0033 'International Tables Vol C Tables 4.2.6.8 and 6.1.1.4'
O O 0.0106 0.0060 'International Tables Vol C Tables 4.2.6.8 and 6.1.1.4'

loop_
_geom_angle_atom_site_label_1
_geom_angle_atom_site_label_2
_geom_angle_atom_site_label_3
_geom_angle
C1 N1 C5 116.55(15)
C6 N2 N3 106.16(14)
C7 N3 N2 106.40(13)
C10 N4 C11 116.85(17)
C17 N5 C18 120.49(18)
C19 O2 H21 112.6(17)
C13 O4 H41 110.1(14)
C6 O5 C7 102.50(12)
N1 C1 C2 123.82(16)
N1 C1 H1 114.5(13)
C2 C1 H1 121.7(13)
C1 C2 C3 118.62(16)
C1 C2 H2 121.3(12)
C3 C2 H2 120.1(12)
C4 C3 C2 117.98(16)
C4 C3 C6 120.50(15)
C2 C3 C6 121.52(15)
C5 C4 C3 119.21(17)
C5 C4 H4 122.3(18)
C3 C4 H4 118.4(18)
N1 C5 C4 123.80(18)
N1 C5 H5 115.8(15)
C4 C5 H5 120.4(15)
N2 C6 O5 112.59(14)
N2 C6 C3 128.68(15)
O5 C6 C3 118.73(13)
N3 C7 O5 112.34(15)
N3 C7 C8 129.24(15)
O5 C7 C8 118.40(14)
C9 C8 C12 118.08(17)
C9 C8 C7 121.41(15)
C12 C8 C7 120.51(16)
C10 C9 C8 118.80(17)
C10 C9 H9 120.9(13)
C8 C9 H9 120.3(13)
N4 C10 C9 123.9(2)
N4 C10 H10 114.2(14)
C9 C10 H10 121.5(14)
N4 C11 C12 123.42(17)
N4 C11 H11 117.8(13)
C12 C11 H11 118.7(13)
C11 C12 C8 118.89(18)
C11 C12 H12 120.8(13)
C8 C12 H12 120.3(13)
O3 C13 O4 123.40(15)
O3 C13 C14 123.41(15)
O4 C13 C14 113.18(14)
C15 C14 C18 118.79(16)
C15 C14 C13 119.51(15)
C18 C14 C13 121.52(14)
C16 C15 C14 121.42(19)
C16 C15 H15 119.6(13)
C14 C15 H15 118.9(13)
C17 C16 C15 119.5(2)
C17 C16 H16 121.7(14)
C15 C16 H16 118.7(14)
C16 C17 N5 120.52(19)
C16 C17 H17 118.1(17)
N5 C17 H17 121.4(17)
N5 C18 C14 119.26(16)
N5 C18 C19 116.55(15)
C14 C18 C19 124.19(14)
O1 C19 O2 123.39(17)
O1 C19 C18 122.26(15)
O2 C19 C18 114.25(15)

loop_
_geom_bond_atom_site_label_1
_geom_bond_atom_site_label_2
_geom_bond_distance
N1 C1 1.325(2)
N1 C5 1.329(2)
N2 C6 1.288(2)
N2 N3 1.395(2)
N3 C7 1.286(2)
N4 C10 1.336(2)
N4 C11 1.336(3)
N5 C17 1.372(3)
N5 C18 1.394(2)
O1 C19 1.206(2)
O2 C19 1.299(2)
O2 H21 0.97(3)
O3 C13 1.196(2)
O4 C13 1.3221(19)
O4 H41 0.94(2)
O5 C6 1.3542(19)
O5 C7 1.3601(19)
C1 C2 1.373(3)
C1 H1 0.96(2)
C2 C3 1.377(2)
C2 H2 0.99(2)
C3 C4 1.373(2)
C3 C6 1.458(2)
C4 C5 1.361(3)
C4 H4 0.95(3)
C5 H5 0.96(2)
C7 C8 1.450(2)
C8 C9 1.382(3)
C8 C12 1.389(2)
C9 C10 1.361(3)
C9 H9 0.95(2)
C10 H10 0.98(2)
C11 C12 1.365(3)
C11 H11 0.97(2)
C12 H12 0.94(2)
C13 C14 1.491(2)
C14 C15 1.381(3)
C14 C18 1.400(2)
C15 C16 1.380(3)
C15 H15 0.96(2)
C16 C17 1.371(3)
C16 H16 0.96(2)
C17 H17 0.92(3)
C18 C19 1.492(2)

loop_
_geom_hbond_atom_site_label_D
_geom_hbond_atom_site_label_H
_geom_hbond_atom_site_label_A
_geom_hbond_site_symmetry_A
_geom_hbond_distance_DH
_geom_hbond_distance_HA
_geom_hbond_distance_DA
_geom_hbond_angle_DHA
_geom_hbond_publ_flag
O4 H41 N1 . 0.94(3) 1.74(3) 2.679(3) 177(2) yes
O2 H21 N4 4_555 0.97(3) 1.69(3) 2.660(2) 178(2) yes
C1 H1 O3 . 0.94(3) 2.52(3) 3.270(3) 133(2) yes
C2 H2 O3 2_555 0.98(3) 2.45(2) 3.127(3) 125.4(18) yes
C9 H9 O5 . 0.95(3) 2.51(3) 2.819(3) 99.1(17) yes

loop_
_cod_related_entry_id
_cod_related_entry_database
_cod_related_entry_code
1 ChemSpider 21128452
